data_2232400
loop_
_publ_author_name
'Hamaguchi, Tomohiko'
'Nagata, Tomoko'
'Kawata, Satoshi'
'Ando, Isao'

_publ_section_title
;
 Tris(pyridin-2-ylmethanol)nickel(II) hexafluoridophosphate
 trifluoroacetate
;
_journal_coeditor_code NC2249
_journal_issue 11
_journal_name_full 'Acta Crystallographica Section E'
_journal_page_first m1632
_journal_paper_doi 10.1107/S160053681104431X
_journal_volume 67
_journal_year 2011
_chemical_formula_iupac '[Ni (C6 H7 N O)3] (P F6) (C2 F3 O2)'
_chemical_formula_moiety 'C18 H21 N3 Ni O3 2+, C2 F3 O2 -, F6 P -'
_chemical_formula_sum 'C20 H21 F9 N3 Ni O5 P'
_chemical_formula_weight 644.08
_chemical_name_systematic
;
Tris(pyridin-2-ylmethanol)nickel(II) hexafluoridophosphate trifluoroacetate
;
_space_group_IT_number 2
_symmetry_cell_setting triclinic
_symmetry_space_group_name_Hall '-P 1'
_symmetry_space_group_name_H-M 'P -1'
_atom_sites_solution_hydrogens geom
_atom_sites_solution_primary direct
_atom_sites_solution_secondary difmap
_audit_creation_method SHELXL-97
_cell_angle_alpha 109.9500(10)
_cell_angle_beta 95.3480(10)
_cell_angle_gamma 101.4110(10)
_cell_formula_units_Z 2
_cell_length_a 9.6381(2)
_cell_length_b 11.9668(4)
_cell_length_c 11.9892(3)
_cell_measurement_temperature 200(2)
_cell_volume 1254.60(6)
_computing_cell_refinement 'RAPID-AUTO (Rigaku, 2002)'
_computing_data_collection 'RAPID-AUTO (Rigaku, 2002)'
_computing_data_reduction 'RAPID-AUTO (Rigaku, 2002)'
_computing_molecular_graphics
;
Yadokari-XG 2009 (Wakita, 2001; Kabuto <i>et al.</i>,
2009), ORTEP-3 for
Windows (Farrugia ,1997) and Mercury (Macrae <i>et al.</i>,
2008)
;
_computing_publication_material
;
Yadokari-XG 2009 (Wakita, 2001; Kabuto <i>et al.</i>,
2009)and publCIF
(Westrip, 2010)
;
_computing_structure_refinement 'SHELXL97 (Sheldrick, 2008)'
_computing_structure_solution 'SIR2004 (Burla <i>et al.</i>, 2005)'
_diffrn_ambient_temperature 200(2)
_diffrn_measured_fraction_theta_full 0.997
_diffrn_measured_fraction_theta_max 0.997
_diffrn_measurement_device_type 'Rigaku R-AXIS RAPID'
_diffrn_measurement_method \w
_diffrn_radiation_monochromator graphite
_diffrn_radiation_type MoK\a
_diffrn_radiation_wavelength 0.71075
_diffrn_reflns_av_R_equivalents 0.0176
_diffrn_reflns_av_sigmaI/netI 0.0217
_diffrn_reflns_limit_h_max 11
_diffrn_reflns_limit_h_min -12
_diffrn_reflns_limit_k_max 15
_diffrn_reflns_limit_k_min -15
_diffrn_reflns_limit_l_max 15
_diffrn_reflns_limit_l_min -15
_diffrn_reflns_number 12517
_diffrn_reflns_theta_full 27.48
_diffrn_reflns_theta_max 27.48
_diffrn_reflns_theta_min 3.06
_exptl_absorpt_coefficient_mu 0.942
_exptl_absorpt_correction_T_max 1.000
_exptl_absorpt_correction_T_min 0.8130
_exptl_absorpt_correction_type multi-scan
_exptl_absorpt_process_details '(ABSCOR; Rigaku, 1995)'
_exptl_crystal_colour blue
_exptl_crystal_density_diffrn 1.705
_exptl_crystal_density_method 'not measured'
_exptl_crystal_description block
_exptl_crystal_F_000 652
_exptl_crystal_size_max 0.40
_exptl_crystal_size_mid 0.30
_exptl_crystal_size_min 0.20
_refine_diff_density_max 0.498
_refine_diff_density_min -0.451
_refine_ls_extinction_method none
_refine_ls_goodness_of_fit_ref 1.053
_refine_ls_hydrogen_treatment constr
_refine_ls_matrix_type full
_refine_ls_number_parameters 376
_refine_ls_number_reflns 5736
_refine_ls_number_restraints 9
_refine_ls_restrained_S_all 1.059
_refine_ls_R_factor_all 0.0358
_refine_ls_R_factor_gt 0.0327
_refine_ls_shift/su_max 0.001
_refine_ls_shift/su_mean 0.000
_refine_ls_structure_factor_coef Fsqd
_refine_ls_weighting_details 'calc w=1/[\s^2^(Fo^2^)+(0.0486P)^2^+0.5841P] where P=(Fo^2^+2Fc^2^)/3'
_refine_ls_weighting_scheme calc
_refine_ls_wR_factor_gt 0.0851
_refine_ls_wR_factor_ref 0.0878
_reflns_number_gt 5234
_reflns_number_total 5736
_reflns_threshold_expression I>2sigma(I)
_cod_data_source_file nc2249.cif
_cod_data_source_block I
_cod_database_code 2232400
_cod_database_fobs_code 2232400

loop_
_symmetry_equiv_pos_as_xyz
'x, y, z'
'-x, -y, -z'

loop_
_atom_site_type_symbol
_atom_site_label
_atom_site_fract_x
_atom_site_fract_y
_atom_site_fract_z
_atom_site_U_iso_or_equiv
_atom_site_adp_type
_atom_site_calc_flag
_atom_site_refinement_flags
_atom_site_occupancy
_atom_site_symmetry_multiplicity
_atom_site_disorder_assembly
_atom_site_disorder_group
Ni Ni1 0.18393(2) 0.369025(18) 0.808996(17) 0.02212(7) Uani d . 1 1 . .
O O1 0.00845(13) 0.39356(12) 0.88953(12) 0.0304(3) Uani d . 1 1 . .
H H1 -0.0596 0.4198 0.8609 0.046 Uiso d . 1 1 . .
O O2 0.35252(13) 0.32008(12) 0.72559(12) 0.0337(3) Uani d . 1 1 . .
H H2 0.4425 0.3733 0.7547 0.051 Uiso d . 1 1 . .
O O3 0.33165(14) 0.49798(11) 0.95482(11) 0.0316(3) Uani d . 1 1 . .
H H3 0.3431 0.5104 1.0408 0.047 Uiso d . 1 1 . .
N N1 0.16982(15) 0.24566(12) 0.89561(13) 0.0257(3) Uani d . 1 1 . .
N N2 0.07694(15) 0.24685(13) 0.64160(13) 0.0264(3) Uani d . 1 1 . .
N N3 0.20297(15) 0.52595(13) 0.76794(12) 0.0255(3) Uani d . 1 1 . .
C C1 0.26677(19) 0.17914(16) 0.90061(18) 0.0338(4) Uani d . 1 1 . .
H H4 0.3381 0.1775 0.8509 0.041 Uiso calc R 1 1 . .
C C2 0.2656(2) 0.11372(19) 0.9755(2) 0.0447(5) Uani d . 1 1 . .
H H5 0.3343 0.0670 0.9765 0.054 Uiso calc R 1 1 . .
C C3 0.1636(3) 0.1169(2) 1.0488(2) 0.0530(6) Uani d . 1 1 . .
H H6 0.1624 0.0740 1.1025 0.064 Uiso calc R 1 1 . .
C C4 0.0627(2) 0.1836(2) 1.0432(2) 0.0458(5) Uani d . 1 1 . .
H H7 -0.0093 0.1864 1.0924 0.055 Uiso calc R 1 1 . .
C C5 0.06813(18) 0.24611(15) 0.96467(16) 0.0286(3) Uani d . 1 1 . .
C C6 -0.04137(18) 0.31692(16) 0.95294(17) 0.0297(4) Uani d . 1 1 . .
H H8 -0.1347 0.2596 0.9086 0.036 Uiso calc R 1 1 . .
H H9 -0.0553 0.3674 1.0338 0.036 Uiso calc R 1 1 . .
C C7 -0.06644(19) 0.20268(16) 0.60926(16) 0.0306(4) Uani d . 1 1 . .
H H10 -0.1254 0.2263 0.6681 0.037 Uiso calc R 1 1 . .
C C8 -0.1309(2) 0.12438(17) 0.49383(18) 0.0377(4) Uani d . 1 1 . .
H H11 -0.2324 0.0945 0.4734 0.045 Uiso calc R 1 1 . .
C C9 -0.0448(2) 0.09037(18) 0.40852(18) 0.0418(5) Uani d . 1 1 . .
H H12 -0.0866 0.0372 0.3282 0.050 Uiso calc R 1 1 . .
C C10 0.1021(2) 0.13424(19) 0.44087(17) 0.0400(4) Uani d . 1 1 . .
H H13 0.1628 0.1117 0.3833 0.048 Uiso calc R 1 1 . .
C C11 0.1602(2) 0.21193(17) 0.55887(16) 0.0317(4) Uani d . 1 1 . .
C C12 0.3203(2) 0.2616(2) 0.59846(19) 0.0488(6) Uani d . 1 1 . .
H H14 0.3690 0.1939 0.5724 0.059 Uiso calc R 1 1 . .
H H15 0.3558 0.3211 0.5607 0.059 Uiso calc R 1 1 . .
C C13 0.1246(2) 0.53539(18) 0.67400(16) 0.0345(4) Uani d . 1 1 . .
H H16 0.0528 0.4656 0.6217 0.041 Uiso calc R 1 1 . .
C C14 0.1440(2) 0.6415(2) 0.6504(2) 0.0446(5) Uani d . 1 1 . .
H H17 0.0860 0.6451 0.5838 0.054 Uiso calc R 1 1 . .
C C15 0.2493(2) 0.7428(2) 0.7254(2) 0.0459(5) Uani d . 1 1 . .
H H18 0.2664 0.8168 0.7102 0.055 Uiso calc R 1 1 . .
C C16 0.3291(2) 0.73469(18) 0.82255(19) 0.0375(4) Uani d . 1 1 . .
H H19 0.4015 0.8034 0.8757 0.045 Uiso calc R 1 1 . .
C C17 0.30264(17) 0.62549(15) 0.84201(15) 0.0255(3) Uani d . 1 1 . .
C C18 0.38677(18) 0.61428(15) 0.94787(16) 0.0282(3) Uani d . 1 1 . .
H H20 0.4892 0.6238 0.9393 0.034 Uiso calc R 1 1 . .
H H21 0.3805 0.6801 1.0230 0.034 Uiso calc R 1 1 . .
P P1 0.59552(5) 0.02974(4) 0.74358(4) 0.03228(11) Uani d . 1 1 . .
F F4 0.5841(2) 0.0626(2) 0.88218(15) 0.0891(6) Uani d . 1 1 . .
F F5 0.61092(18) 0.00030(18) 0.60798(13) 0.0725(5) Uani d . 1 1 . .
F F6 0.76632(13) 0.04945(12) 0.77770(13) 0.0494(3) Uani d . 1 1 . .
F F7 0.61897(16) 0.17125(12) 0.76545(17) 0.0680(5) Uani d . 1 1 . .
F F8 0.42616(14) 0.01136(14) 0.71068(15) 0.0597(4) Uani d . 1 1 . .
F F9 0.57607(18) -0.10966(14) 0.7258(2) 0.0789(5) Uani d . 1 1 . .
F F1A 0.2162(3) 0.4114(5) 0.3777(4) 0.0633(9) Uani d PD 0.60 1 . .
F F2A 0.4293(6) 0.4201(7) 0.3364(5) 0.0959(18) Uani d PD 0.60 1 . .
F F3A 0.3715(5) 0.5861(4) 0.4479(2) 0.0956(15) Uani d PD 0.60 1 . .
F F1B 0.2326(11) 0.3584(9) 0.3289(9) 0.075(3) Uiso d PD 0.24 1 A 1
F F2B 0.4556(11) 0.4729(9) 0.3644(10) 0.048(2) Uiso d PD 0.24 1 A 1
F F3B 0.3095(15) 0.5496(11) 0.4460(11) 0.097(4) Uiso d PD 0.24 1 A 1
F F1C 0.3378(19) 0.3456(13) 0.2889(13) 0.091(4) Uiso d PD 0.16 1 A 2
F F2C 0.4376(13) 0.5252(12) 0.4082(13) 0.063(3) Uiso d PD 0.16 1 A 2
F F3C 0.2240(13) 0.4706(12) 0.4110(11) 0.054(3) Uiso d PD 0.16 1 A 2
O O4 0.15453(15) 0.51056(17) 0.21720(16) 0.0494(4) Uani d . 1 1 A .
O O5 0.38100(14) 0.53211(14) 0.18470(12) 0.0372(3) Uani d . 1 1 A .
C C19 0.28069(19) 0.50937(18) 0.23870(16) 0.0320(4) Uani d . 1 1 . .
C C20 0.3227(3) 0.4746(3) 0.3470(2) 0.0605(7) Uani d . 1 1 A .

loop_
_atom_site_aniso_label
_atom_site_aniso_U_11
_atom_site_aniso_U_22
_atom_site_aniso_U_33
_atom_site_aniso_U_12
_atom_site_aniso_U_13
_atom_site_aniso_U_23
Ni1 0.01984(11) 0.02370(12) 0.02007(11) 0.00408(8) 0.00167(7) 0.00581(8)
O1 0.0279(6) 0.0369(7) 0.0343(7) 0.0153(5) 0.0108(5) 0.0175(6)
O2 0.0225(6) 0.0426(7) 0.0292(6) 0.0059(5) 0.0058(5) 0.0058(5)
O3 0.0354(7) 0.0307(6) 0.0223(6) -0.0020(5) -0.0054(5) 0.0102(5)
N1 0.0229(6) 0.0228(6) 0.0273(7) 0.0037(5) -0.0003(5) 0.0064(5)
N2 0.0275(7) 0.0248(7) 0.0227(7) 0.0042(5) 0.0015(5) 0.0055(5)
N3 0.0244(7) 0.0279(7) 0.0217(7) 0.0032(5) 0.0020(5) 0.0085(5)
C1 0.0264(8) 0.0289(9) 0.0426(10) 0.0080(7) 0.0000(7) 0.0099(8)
C2 0.0370(10) 0.0365(10) 0.0634(14) 0.0103(8) -0.0038(9) 0.0243(10)
C3 0.0543(13) 0.0514(13) 0.0652(15) 0.0095(10) 0.0025(11) 0.0402(12)
C4 0.0453(12) 0.0497(12) 0.0522(13) 0.0087(9) 0.0137(10) 0.0313(11)
C5 0.0263(8) 0.0252(8) 0.0304(8) 0.0019(6) 0.0023(6) 0.0085(7)
C6 0.0247(8) 0.0284(8) 0.0344(9) 0.0035(6) 0.0079(7) 0.0105(7)
C7 0.0280(8) 0.0312(9) 0.0293(9) 0.0016(7) -0.0013(7) 0.0117(7)
C8 0.0383(10) 0.0316(9) 0.0357(10) -0.0020(7) -0.0101(8) 0.0131(8)
C9 0.0574(13) 0.0314(9) 0.0267(9) 0.0082(9) -0.0084(8) 0.0040(8)
C10 0.0544(12) 0.0372(10) 0.0248(9) 0.0169(9) 0.0052(8) 0.0044(8)
C11 0.0346(9) 0.0300(9) 0.0269(8) 0.0094(7) 0.0046(7) 0.0051(7)
C12 0.0325(10) 0.0682(15) 0.0309(10) 0.0091(9) 0.0099(8) 0.0007(10)
C13 0.0352(9) 0.0379(10) 0.0258(8) 0.0003(7) -0.0039(7) 0.0132(7)
C14 0.0460(11) 0.0492(12) 0.0394(11) 0.0012(9) -0.0067(9) 0.0269(10)
C15 0.0483(12) 0.0403(11) 0.0511(13) 0.0000(9) -0.0021(10) 0.0282(10)
C16 0.0339(9) 0.0326(9) 0.0414(10) -0.0022(7) -0.0023(8) 0.0159(8)
C17 0.0210(7) 0.0298(8) 0.0247(8) 0.0049(6) 0.0050(6) 0.0092(7)
C18 0.0257(8) 0.0256(8) 0.0283(8) 0.0018(6) -0.0021(6) 0.0080(7)
P1 0.0319(2) 0.0294(2) 0.0314(2) 0.00634(18) 0.00592(18) 0.00648(19)
F4 0.0957(13) 0.1473(19) 0.0426(9) 0.0587(13) 0.0304(9) 0.0368(11)
F5 0.0719(10) 0.1113(14) 0.0344(7) 0.0355(10) 0.0129(7) 0.0187(8)
F6 0.0357(6) 0.0454(7) 0.0592(8) 0.0106(5) 0.0001(5) 0.0114(6)
F7 0.0577(9) 0.0331(7) 0.1023(13) 0.0123(6) -0.0049(8) 0.0157(8)
F8 0.0328(7) 0.0575(8) 0.0740(10) 0.0086(6) 0.0046(6) 0.0086(7)
F9 0.0600(9) 0.0381(7) 0.1392(17) 0.0055(7) 0.0159(10) 0.0374(9)
F1A 0.0651(18) 0.089(3) 0.061(2) 0.0150(19) 0.0181(15) 0.059(2)
F2A 0.082(3) 0.167(5) 0.110(4) 0.085(4) 0.032(3) 0.105(4)
F3A 0.075(2) 0.159(4) 0.0224(12) -0.018(3) -0.0068(13) 0.0261(17)
O4 0.0281(7) 0.0754(11) 0.0610(10) 0.0183(7) 0.0077(6) 0.0425(9)
O5 0.0281(6) 0.0558(8) 0.0263(6) 0.0041(6) 0.0028(5) 0.0171(6)
C19 0.0276(8) 0.0416(10) 0.0291(9) 0.0093(7) 0.0032(7) 0.0158(8)
C20 0.0362(11) 0.114(2) 0.0521(14) 0.0214(13) 0.0112(10) 0.0533(16)

loop_
_atom_type_symbol
_atom_type_description
_atom_type_scat_dispersion_real
_atom_type_scat_dispersion_imag
_atom_type_scat_source
C C 0.0033 0.0016 'International Tables Vol C Tables 4.2.6.8 and 6.1.1.4'
H H 0.0000 0.0000 'International Tables Vol C Tables 4.2.6.8 and 6.1.1.4'
F F 0.0171 0.0103 'International Tables Vol C Tables 4.2.6.8 and 6.1.1.4'
N N 0.0061 0.0033 'International Tables Vol C Tables 4.2.6.8 and 6.1.1.4'
Ni Ni 0.3393 1.1124 'International Tables Vol C Tables 4.2.6.8 and 6.1.1.4'
O O 0.0106 0.0060 'International Tables Vol C Tables 4.2.6.8 and 6.1.1.4'
P P 0.1023 0.0942 'International Tables Vol C Tables 4.2.6.8 and 6.1.1.4'

loop_
_geom_angle_atom_site_label_1
_geom_angle_atom_site_label_2
_geom_angle_atom_site_label_3
_geom_angle
_geom_angle_publ_flag
O1 Ni1 N2 98.09(6) ?
O1 Ni1 O2 172.33(5) ?
O1 Ni1 N1 78.11(5) yes
N2 Ni1 O2 78.53(5) yes
N2 Ni1 N1 97.35(6) ?
O2 Ni1 N1 95.41(6) ?
O1 Ni1 O3 95.00(5) ?
N2 Ni1 O3 166.15(6) ?
O2 Ni1 O3 89.01(5) ?
N1 Ni1 O3 89.74(5) ?
O1 Ni1 N3 93.77(5) ?
N2 Ni1 N3 96.49(6) ?
O2 Ni1 N3 93.45(6) ?
N1 Ni1 N3 164.81(6) ?
O3 Ni1 N3 78.09(5) yes
C6 O1 Ni1 118.49(10) ?
C6 O1 H1 112.8 ?
Ni1 O1 H1 122.2 ?
C12 O2 Ni1 115.90(11) ?
C12 O2 H2 114.4 ?
Ni1 O2 H2 118.1 ?
C18 O3 Ni1 117.12(10) ?
C18 O3 H3 106.7 ?
Ni1 O3 H3 130.7 ?
C5 N1 C1 118.61(16) ?
C5 N1 Ni1 116.13(11) ?
C1 N1 Ni1 124.57(13) ?
C11 N2 C7 118.69(15) ?
C11 N2 Ni1 115.61(12) ?
C7 N2 Ni1 125.69(12) ?
C17 N3 C13 118.01(15) ?
C17 N3 Ni1 116.35(11) ?
C13 N3 Ni1 125.64(12) ?
N1 C1 C2 122.16(19) ?
N1 C1 H4 118.9 ?
C2 C1 H4 118.9 ?
C3 C2 C1 119.20(19) ?
C3 C2 H5 120.4 ?
C1 C2 H5 120.4 ?
C2 C3 C4 119.1(2) ?
C2 C3 H6 120.5 ?
C4 C3 H6 120.5 ?
C3 C4 C5 119.1(2) ?
C3 C4 H7 120.5 ?
C5 C4 H7 120.5 ?
N1 C5 C4 121.87(17) ?
N1 C5 C6 117.09(15) ?
C4 C5 C6 121.03(17) ?
O1 C6 C5 108.67(14) ?
O1 C6 H8 110.0 ?
C5 C6 H8 110.0 ?
O1 C6 H9 110.0 ?
C5 C6 H9 110.0 ?
H8 C6 H9 108.3 ?
N2 C7 C8 122.40(18) ?
N2 C7 H10 118.8 ?
C8 C7 H10 118.8 ?
C7 C8 C9 118.65(18) ?
C7 C8 H11 120.7 ?
C9 C8 H11 120.7 ?
C10 C9 C8 119.43(18) ?
C10 C9 H12 120.3 ?
C8 C9 H12 120.3 ?
C9 C10 C11 119.03(19) ?
C9 C10 H13 120.5 ?
C11 C10 H13 120.5 ?
N2 C11 C10 121.78(18) ?
N2 C11 C12 117.35(16) ?
C10 C11 C12 120.87(18) ?
O2 C12 C11 109.50(16) ?
O2 C12 H14 109.8 ?
C11 C12 H14 109.8 ?
O2 C12 H15 109.8 ?
C11 C12 H15 109.8 ?
H14 C12 H15 108.2 ?
N3 C13 C14 122.91(17) ?
N3 C13 H16 118.5 ?
C14 C13 H16 118.5 ?
C13 C14 C15 118.77(18) ?
C13 C14 H17 120.6 ?
C15 C14 H17 120.6 ?
C16 C15 C14 118.86(18) ?
C16 C15 H18 120.6 ?
C14 C15 H18 120.6 ?
C15 C16 C17 119.37(18) ?
C15 C16 H19 120.3 ?
C17 C16 H19 120.3 ?
N3 C17 C16 122.05(16) ?
N3 C17 C18 117.36(15) ?
C16 C17 C18 120.58(15) ?
O3 C18 C17 110.11(13) ?
O3 C18 H20 109.6 ?
C17 C18 H20 109.6 ?
O3 C18 H21 109.6 ?
C17 C18 H21 109.6 ?
H20 C18 H21 108.2 ?
F5 P1 F9 90.77(11) ?
F5 P1 F7 90.50(11) ?
F9 P1 F7 178.09(10) ?
F5 P1 F4 178.33(12) ?
F9 P1 F4 90.26(12) ?
F7 P1 F4 88.43(12) ?
F5 P1 F8 90.97(9) ?
F9 P1 F8 91.58(9) ?
F7 P1 F8 89.83(8) ?
F4 P1 F8 90.31(10) ?
F5 P1 F6 89.37(8) ?
F9 P1 F6 88.81(8) ?
F7 P1 F6 89.77(7) ?
F4 P1 F6 89.35(9) ?
F8 P1 F6 179.48(9) ?
O4 C19 O5 129.17(18) ?
O4 C19 C20 115.85(17) ?
O5 C19 C20 114.97(16) ?
F2C C20 F3C 111.5(9) ?
F3B C20 F2B 102.8(7) ?
F1A C20 F2A 109.8(4) ?
F1A C20 F3A 104.4(3) ?
F2A C20 F3A 106.6(4) ?
F3B C20 F1B 108.1(7) ?
F2B C20 F1B 110.5(6) ?
F2C C20 F1C 102.0(9) ?
F3C C20 F1C 107.2(8) ?
F2C C20 C19 118.3(6) ?
F3B C20 C19 113.8(6) ?
F3C C20 C19 113.1(6) ?
F2B C20 C19 113.3(5) ?
F1A C20 C19 115.0(2) ?
F2A C20 C19 113.6(3) ?
F3A C20 C19 106.5(3) ?
F1B C20 C19 108.2(4) ?
F1C C20 C19 103.1(6) ?

loop_
_geom_bond_atom_site_label_1
_geom_bond_atom_site_label_2
_geom_bond_distance
_geom_bond_publ_flag
Ni1 O1 2.0461(12) yes
Ni1 N2 2.0601(14) yes
Ni1 O2 2.0647(12) yes
Ni1 N1 2.0662(14) yes
Ni1 O3 2.0714(12) yes
Ni1 N3 2.0769(14) yes
O1 C6 1.421(2) ?
O1 H1 0.8716 ?
O2 C12 1.417(2) ?
O2 H2 0.9235 ?
O3 C18 1.422(2) ?
O3 H3 0.9822 ?
N1 C5 1.340(2) ?
N1 C1 1.352(2) ?
N2 C11 1.342(2) ?
N2 C7 1.346(2) ?
N3 C17 1.340(2) ?
N3 C13 1.347(2) ?
C1 C2 1.377(3) ?
C1 H4 0.9500 ?
C2 C3 1.376(4) ?
C2 H5 0.9500 ?
C3 C4 1.385(3) ?
C3 H6 0.9500 ?
C4 C5 1.387(3) ?
C4 H7 0.9500 ?
C5 C6 1.503(2) ?
C6 H8 0.9900 ?
C6 H9 0.9900 ?
C7 C8 1.380(3) ?
C7 H10 0.9500 ?
C8 C9 1.381(3) ?
C8 H11 0.9500 ?
C9 C10 1.376(3) ?
C9 H12 0.9500 ?
C10 C11 1.389(3) ?
C10 H13 0.9500 ?
C11 C12 1.506(3) ?
C12 H14 0.9900 ?
C12 H15 0.9900 ?
C13 C14 1.374(3) ?
C13 H16 0.9500 ?
C14 C15 1.381(3) ?
C14 H17 0.9500 ?
C15 C16 1.377(3) ?
C15 H18 0.9500 ?
C16 C17 1.384(3) ?
C16 H19 0.9500 ?
C17 C18 1.501(2) ?
C18 H20 0.9900 ?
C18 H21 0.9900 ?
P1 F5 1.5697(15) ?
P1 F9 1.5777(15) ?
P1 F7 1.5881(14) ?
P1 F4 1.5915(16) ?
P1 F8 1.5960(14) ?
P1 F6 1.6087(13) ?
F1A C20 1.308(4) ?
F2A C20 1.316(4) ?
F3A C20 1.417(5) ?
F1B C20 1.420(10) ?
F2B C20 1.284(11) ?
F3B C20 1.255(12) ?
F1C C20 1.505(14) ?
F2C C20 1.188(11) ?
F3C C20 1.279(12) ?
O4 C19 1.223(2) ?
O5 C19 1.249(2) ?
C19 C20 1.536(3) ?

loop_
_geom_hbond_atom_site_label_D
_geom_hbond_atom_site_label_H
_geom_hbond_atom_site_label_A
_geom_hbond_site_symmetry_A
_geom_hbond_distance_DH
_geom_hbond_distance_HA
_geom_hbond_distance_DA
_geom_hbond_angle_DHA
O1 H1 O4 2_566 0.87 1.76 2.6003(19) 162.5
O2 H2 O5 2_666 0.92 1.77 2.6965(18) 175.8
O3 H3 O5 1_556 0.98 1.65 2.6267(18) 173.8
